data_4061299
loop_
_publ_author_name
'Leca, Fran\,cois'
'Lescop, Christophe'
'Toupet, Lo\"ic'
'R\'eau, R\'egis'

_publ_section_title
;
A New Family of P,N-Chelates: Stereoselective Synthesis of
2-Pyridyl-2-phospholenes in the Coordination Sphere of Pd(II)-Complexes.
;
_journal_issue 26
_journal_name_full Organometallics
_journal_page_first 6191
_journal_page_last 6201
_journal_paper_doi 10.1021/om049510i
_journal_volume 23
_journal_year 2004
_chemical_formula_sum 'C25.5 H24 Cl5 N2 P Pd'
_chemical_formula_weight 673.08
_space_group_IT_number 15
_symmetry_cell_setting monoclinic
_symmetry_space_group_name_Hall '-C 2yc'
_symmetry_space_group_name_H-M 'C 1 2/c 1'
_cell_angle_alpha 90.00
_cell_angle_beta 98.388(5)
_cell_angle_gamma 90.00
_cell_formula_units_Z 8
_cell_length_a 14.985(5)
_cell_length_b 9.785(5)
_cell_length_c 37.375(5)
_cell_measurement_temperature 293(2)
_cell_volume 5422(3)
_diffrn_ambient_temperature 293(2)
_exptl_crystal_density_diffrn 1.649
_cod_depositor_comments
;

2021-12-16
Z value and formula fixed to values more according to usual
chemical conventions.                 miguel
;
_cod_original_formula_sum 'C51 H48 Cl10 N4 P2 Pd2'
_cod_original_formula_weight 1346.17
_cod_original_formula_units_Z 4
_cod_original_sg_symbol_H-M 'C 2/c'
_cod_database_code 4061299

loop_
_symmetry_equiv_pos_as_xyz
'x, y, z'
'-x, y, -z+1/2'
'x+1/2, y+1/2, z'
'-x+1/2, y+1/2, -z+1/2'
'-x, -y, -z'
'x, -y, z-1/2'
'-x+1/2, -y+1/2, -z'
'x+1/2, -y+1/2, z-1/2'

loop_
_atom_site_label
_atom_site_type_symbol
_atom_site_fract_x
_atom_site_fract_y
_atom_site_fract_z
_atom_site_U_iso_or_equiv
_atom_site_adp_type
_atom_site_occupancy
_atom_site_symmetry_multiplicity
_atom_site_calc_flag
_atom_site_refinement_flags
_atom_site_disorder_assembly
_atom_site_disorder_group
C1 C 0.3084(3) 0.1893(4) 0.61771(10) 0.0377(9) Uani 1 1 d . . .
C2 C 0.2561(3) 0.0795(4) 0.59509(10) 0.0351(8) Uani 1 1 d . . .
C3 C 0.2633(3) -0.0550(4) 0.60228(12) 0.0464(10) Uani 1 1 d . . .
C4 C 0.2089(4) -0.1598(4) 0.58013(13) 0.0608(13) Uani 1 1 d . . .
H4A H 0.1884 -0.2280 0.5959 0.073 Uiso 1 1 calc R . .
H4B H 0.2462 -0.2052 0.5646 0.073 Uiso 1 1 calc R . .
C5 C 0.1290(3) -0.0964(4) 0.55739(13) 0.0594(12) Uani 1 1 d . . .
H5A H 0.0849 -0.0706 0.5728 0.071 Uiso 1 1 calc R . .
H5B H 0.1011 -0.1634 0.5401 0.071 Uiso 1 1 calc R . .
C6 C 0.1546(3) 0.0302(4) 0.53687(11) 0.0450(10) Uani 1 1 d . . .
H6A H 0.1953 0.0039 0.5201 0.054 Uiso 1 1 calc R . .
H6B H 0.1009 0.0693 0.5230 0.054 Uiso 1 1 calc R . .
C7 C 0.1994(3) 0.1344(3) 0.56294(9) 0.0347(8) Uani 1 1 d . . .
C8 C 0.1940(2) 0.2733(3) 0.56041(9) 0.0331(8) Uani 1 1 d . . .
C9 C 0.1524(3) 0.3558(4) 0.52928(10) 0.0348(8) Uani 1 1 d . . .
C10 C 0.1474(3) 0.4973(4) 0.53073(10) 0.0425(9) Uani 1 1 d . . .
H10 H 0.1648 0.5431 0.5524 0.051 Uiso 1 1 calc R . .
C11 C 0.1166(3) 0.5693(4) 0.49975(11) 0.0491(10) Uani 1 1 d . . .
H11 H 0.1152 0.6643 0.5002 0.059 Uiso 1 1 calc R . .
C12 C 0.0881(3) 0.5001(5) 0.46832(11) 0.0496(11) Uani 1 1 d . . .
H12 H 0.0671 0.5463 0.4470 0.060 Uiso 1 1 calc R . .
C13 C 0.0915(3) 0.3608(4) 0.46937(11) 0.0492(10) Uani 1 1 d . . .
H13 H 0.0698 0.3137 0.4483 0.059 Uiso 1 1 calc R . .
C14 C 0.3172(3) 0.1693(4) 0.65758(10) 0.0347(8) Uani 1 1 d . . .
C15 C 0.3831(3) 0.0861(4) 0.67580(11) 0.0430(9) Uani 1 1 d . . .
H15 H 0.4273 0.0488 0.6637 0.052 Uiso 1 1 calc R . .
C16 C 0.3835(3) 0.0585(5) 0.71181(11) 0.0511(11) Uani 1 1 d . . .
H16 H 0.4269 0.0010 0.7242 0.061 Uiso 1 1 calc R . .
C17 C 0.3187(3) 0.1173(5) 0.72920(11) 0.0556(12) Uani 1 1 d . . .
H17 H 0.3166 0.0983 0.7534 0.067 Uiso 1 1 calc R . .
C18 C 0.2569(3) 0.2046(5) 0.71047(11) 0.0506(11) Uani 1 1 d . . .
H18 H 0.2147 0.2471 0.7227 0.061 Uiso 1 1 calc R . .
C19 C 0.3241(2) 0.4796(3) 0.59774(10) 0.0351(8) Uani 1 1 d . . .
C20 C 0.3632(3) 0.4910(4) 0.56641(11) 0.0453(10) Uani 1 1 d . . .
H20 H 0.3467 0.4309 0.5473 0.054 Uiso 1 1 calc R . .
C21 C 0.4267(3) 0.5916(5) 0.56349(15) 0.0604(13) Uani 1 1 d . . .
H21 H 0.4514 0.6010 0.5422 0.072 Uiso 1 1 calc R . .
C22 C 0.4530(3) 0.6772(5) 0.59204(18) 0.0704(16) Uani 1 1 d . . .
H22 H 0.4966 0.7433 0.5902 0.084 Uiso 1 1 calc R . .
C23 C 0.4157(4) 0.6669(4) 0.62338(16) 0.0662(15) Uani 1 1 d . . .
H23 H 0.4346 0.7249 0.6427 0.079 Uiso 1 1 calc R . .
C24 C 0.3495(3) 0.5692(4) 0.62616(12) 0.0483(10) Uani 1 1 d . . .
H24 H 0.3225 0.5641 0.6470 0.058 Uiso 1 1 calc R . .
C30 C 0.1056(4) 0.7787(6) 0.68319(16) 0.0833(17) Uani 1 1 d . . .
H30A H 0.0864 0.6899 0.6734 0.100 Uiso 1 1 calc R . .
H30B H 0.0858 0.7872 0.7067 0.100 Uiso 1 1 calc R . .
N1 N 0.2554(2) 0.2306(3) 0.67518(8) 0.0358(7) Uani 1 1 d . . .
N2 N 0.1237(2) 0.2879(3) 0.49825(9) 0.0457(8) Uani 1 1 d . . .
P1 P 0.24544(7) 0.34491(9) 0.60331(2) 0.0314(2) Uani 1 1 d . . .
Cl1 Cl 0.07740(8) 0.38532(11) 0.69571(3) 0.0511(3) Uani 1 1 d . . .
Cl2 Cl 0.07186(7) 0.52246(10) 0.61397(3) 0.0487(3) Uani 1 1 d . . .
Cl3 Cl 0.22246(13) 0.7867(2) 0.68875(5) 0.1132(6) Uani 1 1 d . . .
Cl4 Cl 0.0542(2) 0.9031(3) 0.65512(7) 0.1753(13) Uani 1 1 d . . .
Pd1 Pd 0.164109(19) 0.36856(3) 0.647793(7) 0.03254(10) Uani 1 1 d . . .
C40 C 0.5000 0.6020(15) 0.7500 0.190(12) Uani 1 2 d S . .
Cl40 Cl 0.40839(18) 0.5013(3) 0.73209(7) 0.1577(10) Uani 1 1 d . . .
H1 H 0.373(3) 0.197(4) 0.6103(10) 0.041(11) Uiso 1 1 d . . .
H2 H 0.298(3) -0.081(4) 0.6219(12) 0.053(13) Uiso 1 1 d . . .
H40 H 0.478(4) 0.624(5) 0.7631(15) 0.060(18) Uiso 1 1 d . . .

loop_
_atom_site_aniso_label
_atom_site_aniso_U_11
_atom_site_aniso_U_22
_atom_site_aniso_U_33
_atom_site_aniso_U_23
_atom_site_aniso_U_13
_atom_site_aniso_U_12
C1 0.046(3) 0.0339(18) 0.034(2) 0.0007(15) 0.0078(17) 0.0081(16)
C2 0.039(2) 0.0366(18) 0.031(2) -0.0005(14) 0.0097(15) 0.0047(16)
C3 0.054(3) 0.040(2) 0.044(3) 0.0002(18) 0.002(2) 0.0074(18)
C4 0.087(4) 0.029(2) 0.066(3) -0.0024(19) 0.007(3) 0.000(2)
C5 0.072(4) 0.039(2) 0.067(3) -0.008(2) 0.008(2) -0.010(2)
C6 0.045(3) 0.040(2) 0.048(2) -0.0098(17) -0.0003(18) -0.0028(17)
C7 0.038(2) 0.0363(18) 0.031(2) -0.0054(14) 0.0089(15) -0.0006(15)
C8 0.035(2) 0.0365(18) 0.0282(19) -0.0030(14) 0.0063(15) -0.0025(15)
C9 0.034(2) 0.0404(19) 0.029(2) -0.0026(14) 0.0025(15) -0.0015(15)
C10 0.050(3) 0.042(2) 0.034(2) -0.0023(16) -0.0005(17) 0.0032(17)
C11 0.053(3) 0.045(2) 0.048(3) 0.0066(18) 0.002(2) 0.0080(19)
C12 0.047(3) 0.068(3) 0.032(2) 0.0070(19) 0.0002(18) 0.008(2)
C13 0.052(3) 0.063(3) 0.030(2) -0.0042(18) -0.0022(18) 0.002(2)
C14 0.034(2) 0.0378(18) 0.033(2) -0.0005(14) 0.0044(15) 0.0039(15)
C15 0.032(2) 0.053(2) 0.044(2) 0.0027(18) 0.0055(17) 0.0132(17)
C16 0.046(3) 0.063(3) 0.042(3) 0.0079(19) -0.0013(19) 0.018(2)
C17 0.065(3) 0.073(3) 0.027(2) 0.0076(19) 0.0015(19) 0.022(2)
C18 0.055(3) 0.067(3) 0.030(2) 0.0026(18) 0.0059(18) 0.020(2)
C19 0.031(2) 0.0320(18) 0.040(2) 0.0019(15) -0.0024(16) 0.0018(14)
C20 0.045(3) 0.045(2) 0.046(2) 0.0031(17) 0.0051(18) -0.0016(18)
C21 0.043(3) 0.059(3) 0.080(4) 0.019(2) 0.012(2) -0.005(2)
C22 0.046(3) 0.050(3) 0.109(5) 0.020(3) -0.010(3) -0.011(2)
C23 0.063(4) 0.040(2) 0.087(4) -0.009(2) -0.018(3) -0.006(2)
C24 0.048(3) 0.043(2) 0.050(3) -0.0035(18) -0.0039(19) 0.0014(18)
C30 0.092(5) 0.082(4) 0.075(4) -0.002(3) 0.012(3) 0.010(3)
N1 0.0331(19) 0.0424(17) 0.0308(17) 0.0001(13) 0.0009(12) 0.0097(13)
N2 0.054(2) 0.0484(19) 0.0322(19) -0.0032(14) -0.0024(15) 0.0001(15)
P1 0.0353(6) 0.0309(4) 0.0275(5) -0.0015(3) 0.0028(4) 0.0017(4)
Cl1 0.0478(7) 0.0665(7) 0.0415(6) 0.0040(5) 0.0143(4) 0.0205(5)
Cl2 0.0531(7) 0.0491(5) 0.0417(6) 0.0041(4) -0.0003(4) 0.0170(5)
Cl3 0.1016(15) 0.1479(17) 0.0917(13) 0.0250(11) 0.0199(10) -0.0238(12)
Cl4 0.209(3) 0.192(2) 0.1333(19) 0.0725(18) 0.0534(18) 0.124(2)
Pd1 0.03256(19) 0.03569(15) 0.02830(16) -0.00273(11) 0.00086(11) 0.00485(11)
C40 0.30(3) 0.077(9) 0.23(2) 0.000 0.19(2) 0.000
Cl40 0.144(2) 0.207(3) 0.1203(19) 0.0109(18) 0.0143(15) -0.0332(19)

loop_
_geom_bond_atom_site_label_1
_geom_bond_atom_site_label_2
_geom_bond_distance
_geom_bond_site_symmetry_2
_geom_bond_publ_flag
C1 C14 1.490(5) . ?
C1 C2 1.513(5) . ?
C1 P1 1.830(4) . ?
C2 C3 1.344(5) . ?
C2 C7 1.469(5) . ?
C3 C4 1.485(6) . ?
C4 C5 1.499(6) . ?
C5 C6 1.535(6) . ?
C6 C7 1.500(5) . ?
C7 C8 1.364(5) . ?
C8 C9 1.477(5) . ?
C8 P1 1.815(4) . ?
C9 N2 1.352(4) . ?
C9 C10 1.388(5) . ?
C10 C11 1.376(5) . ?
C11 C12 1.370(6) . ?
C12 C13 1.364(6) . ?
C13 N2 1.324(5) . ?
C14 N1 1.351(5) . ?
C14 C15 1.381(5) . ?
C15 C16 1.372(6) . ?
C16 C17 1.371(6) . ?
C17 C18 1.375(5) . ?
C18 N1 1.340(5) . ?
C19 C24 1.387(5) . ?
C19 C20 1.388(5) . ?
C19 P1 1.800(4) . ?
C20 C21 1.384(6) . ?
C21 C22 1.368(7) . ?
C22 C23 1.373(8) . ?
C23 C24 1.392(7) . ?
C30 Cl4 1.714(6) . ?
C30 Cl3 1.735(6) . ?
N1 Pd1 2.082(3) . ?
P1 Pd1 2.2124(10) . ?
Cl1 Pd1 2.3666(11) . ?
Cl2 Pd1 2.2950(11) . ?
C40 Cl40 1.742(9) . ?
C40 Cl40 1.742(9) 2_656 ?
